data_2008708
loop_
_publ_author_name
' Dalhus, Bj\/orn'
' G\"orbitz, Carl Henrik'

_publ_section_title
;
 Molecular aggregation in selected crystalline 1:1 complexes of
 hydrophobic <small>D</small>- and <small>L</small>-amino acids. II.
 The <small>D</small>-norleucine series
;
_journal_issue 7
_journal_name_full 'Acta Crystallographica Section C'
_journal_page_first 1105
_journal_page_last 1112
_journal_paper_doi 10.1107/S0108270199003649
_journal_volume 55
_journal_year 1999
_chemical_formula_moiety 'C6 H13 NO2 , C6 H13 NO2 '
_chemical_formula_sum 'C12 H26 N2 O4'
_chemical_formula_weight 262.35
_chemical_name_systematic
;
 L-Leucine:D-Norleucine
;
_space_group_IT_number 4
_symmetry_cell_setting monoclinic
_symmetry_space_group_name_Hall 'P 2yb'
_symmetry_space_group_name_H-M 'P 1 21 1'
_audit_creation_method SHELXL
_cell_angle_alpha 90.00
_cell_angle_beta 112.3030(10)
_cell_angle_gamma 90.00
_cell_formula_units_Z 2
_cell_length_a 5.17780(10)
_cell_length_b 27.8078(5)
_cell_length_c 5.39950(10)
_cell_measurement_reflns_used 6268
_cell_measurement_temperature 150(2)
_cell_measurement_theta_max 49.52
_cell_measurement_theta_min 2.93
_cell_volume 719.28(2)
_computing_cell_refinement 'SAINT (Siemens, 1995)'
_computing_data_collection 'SMART (Siemens, 1995)'
_computing_data_reduction 'SAINT (Siemens, 1995)'
_computing_structure_refinement 'SHELXTL (Sheldrick, 1994)'
_computing_structure_solution 'SHELXTL (Sheldrick, 1994)'
_diffrn_ambient_temperature 150(2)
_diffrn_measurement_device
;
Siemens SMART CCD area-detector diffractometer
;
_diffrn_measurement_method '\w scans'
_diffrn_radiation_monochromator graphite
_diffrn_radiation_source 'fine-focus sealed tube'
_diffrn_radiation_type MoK\a
_diffrn_radiation_wavelength 0.71073
_diffrn_reflns_av_R_equivalents 0.0329
_diffrn_reflns_av_sigmaI/netI 0.0465
_diffrn_reflns_limit_h_max 10
_diffrn_reflns_limit_h_min -9
_diffrn_reflns_limit_k_max 57
_diffrn_reflns_limit_k_min -52
_diffrn_reflns_limit_l_max 9
_diffrn_reflns_limit_l_min -11
_diffrn_reflns_number 17963
_diffrn_reflns_theta_max 49.52
_diffrn_reflns_theta_min 2.93
_exptl_absorpt_coefficient_mu 0.090
_exptl_absorpt_correction_T_max 0.993
_exptl_absorpt_correction_T_min 0.952
_exptl_absorpt_correction_type multi-scan
_exptl_absorpt_process_details 'SADABS (Sheldrick, 1996)'
_exptl_crystal_colour Colourless
_exptl_crystal_density_diffrn 1.211
_exptl_crystal_density_method 'not measured'
_exptl_crystal_description Plate
_exptl_crystal_F_000 288
_exptl_crystal_size_max 0.55
_exptl_crystal_size_mid 0.50
_exptl_crystal_size_min 0.08
_refine_diff_density_max 0.363
_refine_diff_density_min -0.471
_refine_ls_extinction_method none
_refine_ls_goodness_of_fit_all 1.192
_refine_ls_goodness_of_fit_obs 1.220
_refine_ls_hydrogen_treatment mixed
_refine_ls_matrix_type full
_refine_ls_number_parameters 249
_refine_ls_number_reflns 11326
_refine_ls_number_restraints 10
_refine_ls_restrained_S_all 1.192
_refine_ls_restrained_S_obs 1.220
_refine_ls_R_factor_all 0.0670
_refine_ls_R_factor_obs 0.0587
_refine_ls_shift/esd_max 0.001
_refine_ls_shift/esd_mean 0.000
_refine_ls_structure_factor_coef Fsqd
_refine_ls_weighting_details 'w = 1/[\s^2^(Fo^2^)+(0.0328P)^2^+0.1433P] where P=(Fo^2^+2Fc^2^)/3'
_refine_ls_weighting_scheme calc
_refine_ls_wR_factor_all 0.1354
_refine_ls_wR_factor_obs 0.1308
_reflns_number_observed 10090
_reflns_number_total 11326
_reflns_observed_criterion >2sigma(I)
_cod_data_source_file os1053.cif
_cod_data_source_block B3
_cod_depositor_comments
;
The following automatic conversions were performed:

'_refine_ls_weighting_scheme' value 'calc w =
1/[\s^2^(Fo^2^)+(0.0328P)^2^+0.1433P] where P=(Fo^2^+2Fc^2^)/3' was
changed to 'calc'. New tag '_refine_ls_weighting_details' was
created. The value of the new tag was set to 'w =
1/[\s^2^(Fo^2^)+(0.0328P)^2^+0.1433P] where P=(Fo^2^+2Fc^2^)/3'.

Automatic conversion script
Id: cif_fix_values 3143 2015-03-26 13:38:13Z robertas 
;
_cod_original_sg_symbol_H-M 'P 21'
_cod_database_code 2008708

loop_
_symmetry_equiv_pos_as_xyz
'x, y, z'
'-x, y+1/2, -z'

loop_
_atom_site_aniso_label
_atom_site_aniso_U_11
_atom_site_aniso_U_22
_atom_site_aniso_U_33
_atom_site_aniso_U_12
_atom_site_aniso_U_13
_atom_site_aniso_U_23
O1A 0.0130(2) 0.0319(4) 0.0084(2) 0.0052(2) 0.0044(2) 0.0031(2)
O2A 0.0111(2) 0.0268(3) 0.0137(2) -0.0007(2) 0.0071(2) 0.0002(2)
N1A 0.0118(2) 0.0215(3) 0.0083(2) 0.0024(2) 0.0046(2) 0.0011(2)
C1A 0.0108(2) 0.0176(3) 0.0087(2) -0.0008(2) 0.0048(2) -0.0003(2)
C2A 0.0098(2) 0.0177(3) 0.0086(2) 0.0007(2) 0.0037(2) 0.0010(2)
C3A 0.0151(3) 0.0199(4) 0.0165(3) -0.0008(2) 0.0063(2) 0.0027(3)
C4A 0.0248(4) 0.0204(4) 0.0196(3) 0.0027(3) 0.0099(3) 0.0010(3)
C5A 0.0208(4) 0.0296(5) 0.0299(5) 0.0040(4) 0.0048(4) 0.0054(4)
C6A 0.0471(8) 0.0213(5) 0.0390(7) -0.0006(5) 0.0046(6) -0.0046(5)
O1B 0.0137(2) 0.0349(4) 0.0092(2) 0.0045(2) 0.0045(2) 0.0029(2)
O2B 0.0125(2) 0.0300(3) 0.0143(2) -0.0024(2) 0.0079(2) -0.0016(2)
C1B 0.0113(2) 0.0176(3) 0.0090(2) -0.0005(2) 0.0047(2) 0.0002(2)
N1B 0.009(2) 0.0195(3) 0.0084(8) 0.0023(5) 0.0061(12) 0.0009(2)
C2B 0.0111(3) 0.0164(11) 0.0084(5) 0.0039(11) 0.0048(3) 0.0015(15)
C3B 0.0149(6) 0.0172(7) 0.0161(6) 0.0007(5) 0.0077(5) 0.0019(5)
C4B 0.0182(6) 0.0177(7) 0.0291(8) 0.0049(5) 0.0115(6) 0.0044(6)
C5B 0.0277(9) 0.0206(9) 0.0500(14) 0.0073(7) 0.0185(10) 0.0092(9)
C6B 0.0310(14) 0.028(2) 0.066(3) 0.0135(15) 0.017(2) 0.009(2)
N1'B 0.009(2) 0.0195(3) 0.0084(8) 0.0023(5) 0.0061(12) 0.0009(2)
C2'B 0.0111(3) 0.0164(11) 0.0084(5) 0.0039(11) 0.0048(3) 0.0015(15)
C3'B 0.0169(8) 0.0181(9) 0.0183(8) -0.0012(7) 0.0086(7) 0.0018(7)
C4'B 0.0289(10) 0.0182(9) 0.0257(9) 0.0028(7) 0.0160(8) 0.0001(7)
C5'B 0.0262(10) 0.0254(12) 0.0369(14) 0.0086(9) 0.0072(10) 0.0025(10)
C6'B 0.035(2) 0.031(3) 0.071(4) 0.012(2) 0.023(2) 0.013(3)

loop_
_atom_site_label
_atom_site_fract_x
_atom_site_fract_y
_atom_site_fract_z
_atom_site_U_iso_or_equiv
_atom_site_thermal_displace_type
_atom_site_calc_flag
_atom_site_refinement_flags
_atom_site_occupancy
_atom_site_disorder_group
_atom_site_type_symbol
O1A 0.28135(14) 0.13978(3) 0.11611(12) 0.01766(12) Uani d . 1 . O
O2A 0.74103(13) 0.12558(3) 0.26372(13) 0.01647(11) Uani d . 1 . O
N1A 0.29610(14) 0.14794(3) 0.61807(13) 0.01363(11) Uani d . 1 . N
H1A 0.136(4) 0.1404(7) 0.520(4) 0.026(4) Uiso d . 1 . H
H2A 0.300(4) 0.1463(8) 0.784(4) 0.031(5) Uiso d . 1 . H
H3A 0.335(4) 0.1786(8) 0.586(4) 0.029(5) Uiso d . 1 . H
C1A 0.51249(15) 0.12865(3) 0.29536(14) 0.01202(11) Uani d . 1 . C
C2A 0.51008(15) 0.11703(3) 0.57318(14) 0.01198(11) Uani d . 1 . C
H4A 0.693(3) 0.12358(12) 0.711(2) 0.014 Uiso calc R 1 . H
C3A 0.4312(2) 0.06435(4) 0.5906(2) 0.01704(13) Uani d . 1 . C
H5A 0.255(2) 0.05709(10) 0.432(2) 0.020 Uiso calc R 1 . H
H6A 0.3890(5) 0.06022(6) 0.757(2) 0.020 Uiso calc R 1 . H
C4A 0.6533(2) 0.02733(4) 0.5974(2) 0.0212(2) Uani d . 1 . C
H7A 0.7285(15) 0.0362(2) 0.454(3) 0.025 Uiso calc R 1 . H
C5A 0.8964(2) 0.02746(5) 0.8707(3) 0.0282(2) Uani d . 1 . C
H8A 0.971(2) 0.0577(5) 0.9072(14) 0.042 Uiso calc R 1 . H
H9A 1.031(2) 0.0063(5) 0.8677(9) 0.042 Uiso calc R 1 . H
H10A 0.8327(11) 0.0184(5) 1.000(2) 0.042 Uiso calc R 1 . H
C6A 0.5216(4) -0.02280(5) 0.5349(3) 0.0393(3) Uani d . 1 . C
H11A 0.375(3) -0.0229(2) 0.355(3) 0.059 Uiso calc R 1 . H
H12A 0.440(3) -0.0311(3) 0.666(3) 0.059 Uiso calc R 1 . H
H13A 0.665(2) -0.0464(4) 0.544(3) 0.059 Uiso calc R 1 . H
O1B 0.89516(14) 0.22716(3) 0.59099(12) 0.01920(13) Uani d . 1 . O
O2B 0.43518(13) 0.24079(3) 0.44777(13) 0.01808(12) Uani d . 1 . O
C1B 0.6613(2) 0.23736(3) 0.41269(14) 0.01237(11) Uani d . 1 . C
H3B 0.865(3) 0.1904(7) 0.126(4) 0.016(4) Uiso d . 1 . H
H2B 0.879(4) 0.2236(7) -0.085(4) 0.026(4) Uiso d . 1 . H
H1B 1.045(4) 0.2293(7) 0.201(4) 0.026(4) Uiso d . 1 . H
N1B 0.894(3) 0.2188(2) 0.088(4) 0.0115(6) Uani d PD 0.538(4) 1 N
C2B 0.6550(17) 0.24352(13) 0.127(2) 0.0116(4) Uani d PD 0.538(4) 1 C
H4B 0.471(5) 0.2286(5) -0.006(4) 0.014 Uiso calc PR 0.538(4) 1 H
C3B 0.6587(5) 0.29690(7) 0.0582(4) 0.0155(3) Uani d PD 0.538(4) 1 C
H5B 0.7024(12) 0.29979(10) -0.099(4) 0.019 Uiso calc PR 0.538(4) 1 H
H6B 0.804(4) 0.3127(4) 0.203(4) 0.019 Uiso calc PR 0.538(4) 1 H
C4B 0.3813(4) 0.32261(7) 0.0080(4) 0.0209(4) Uani d PD 0.538(4) 1 C
H7B 0.222(4) 0.3033(5) -0.128(4) 0.025 Uiso calc PR 0.538(4) 1 H
H8B 0.3480(10) 0.32380(7) 0.183(5) 0.025 Uiso calc PR 0.538(4) 1 H
C5B 0.3758(5) 0.37352(8) -0.0966(6) 0.0317(5) Uani d PD 0.538(4) 1 C
H9B 0.4212(15) 0.37267(9) -0.261(5) 0.038 Uiso calc PR 0.538(4) 1 H
H10B 0.522(5) 0.3932(6) 0.042(4) 0.038 Uiso calc PR 0.538(4) 1 H
C6B 0.0912(12) 0.3973(2) -0.1638(17) 0.0417(12) Uani d PD 0.538(4) 1 C
H11B 0.088(3) 0.4285(14) -0.253(7) 0.063 Uiso calc PR 0.538(4) 1 H
H12B 0.058(4) 0.4027(12) 0.003(6) 0.063 Uiso calc PR 0.538(4) 1 H
H13B -0.057(6) 0.3761(9) -0.284(8) 0.063 Uiso calc PR 0.538(4) 1 H
N1'B 0.869(3) 0.2187(3) 0.095(4) 0.0115(6) Uani d PD 0.462(4) 2 N
C2'B 0.658(2) 0.2512(2) 0.135(3) 0.0116(4) Uani d PD 0.462(4) 2 C
H2'B 0.508(7) 0.2464(3) 0.024(5) 0.014 Uiso calc PR 0.462(4) 2 H
C3'B 0.7469(6) 0.30365(9) 0.1208(5) 0.0172(3) Uani d PD 0.462(4) 2 C
H5'B 0.885(5) 0.3092(2) 0.251(5) 0.021 Uiso calc PR 0.462(4) 2 H
H6'B 0.7871(16) 0.30662(14) -0.009(5) 0.021 Uiso calc PR 0.462(4) 2 H
C4'B 0.5225(5) 0.34093(8) 0.1048(5) 0.0226(5) Uani d PD 0.462(4) 2 C
H7'B 0.442(3) 0.3328(3) 0.240(4) 0.027 Uiso calc PR 0.462(4) 2 H
H8'B 0.612(3) 0.3731(10) 0.1514(16) 0.027 Uiso calc PR 0.462(4) 2 H
C5'B 0.2889(6) 0.34374(11) -0.1678(7) 0.0309(6) Uani d PD 0.462(4) 2 C
H9'B 0.184(4) 0.3139(12) -0.2024(16) 0.037 Uiso calc PR 0.462(4) 2 H
H10' 0.369(3) 0.3471(2) -0.303(5) 0.037 Uiso calc PR 0.462(4) 2 H
C6'B 0.0889(15) 0.3856(3) -0.1936(19) 0.045(2) Uani d PD 0.462(4) 2 C
H11' -0.057(9) 0.3854(9) -0.371(9) 0.067 Uiso calc PR 0.462(4) 2 H
H12' 0.191(5) 0.4157(14) -0.165(9) 0.067 Uiso calc PR 0.462(4) 2 H
H13' 0.006(8) 0.3822(9) -0.060(9) 0.067 Uiso calc PR 0.462(4) 2 H

loop_
_atom_type_symbol
_atom_type_description
_atom_type_scat_dispersion_real
_atom_type_scat_dispersion_imag
_atom_type_scat_source
C C 0.0033 0.0016 'International Tables Vol C Tables 4.2.6.8 and 6.1.1.4'
H H 0.0000 0.0000 'International Tables Vol C Tables 4.2.6.8 and 6.1.1.4'
N N 0.0061 0.0033 'International Tables Vol C Tables 4.2.6.8 and 6.1.1.4'
O O 0.0106 0.0060 'International Tables Vol C Tables 4.2.6.8 and 6.1.1.4'

loop_
_geom_angle_atom_site_label_1
_geom_angle_atom_site_label_2
_geom_angle_atom_site_label_3
_geom_angle
C2A N1A H1A 112.0(14)
C2A N1A H2A 113.4(14)
H1A N1A H2A 105.8(18)
C2A N1A H3A 106.2(13)
H1A N1A H3A 110.9(19)
H2A N1A H3A 109.(2)
O1A C1A O2A 125.42(7)
O1A C1A C2A 116.34(6)
O2A C1A C2A 118.22(7)
N1A C2A C3A 107.98(6)
N1A C2A C1A 108.56(6)
C3A C2A C1A 111.18(7)
N1A C2A H4A 109.70(4)
C3A C2A H4A 109.70(4)
C1A C2A H4A 109.70(4)
C2A C3A C4A 115.33(7)
C2A C3A H5A 108.44(4)
C4A C3A H5A 108.44(6)
C2A C3A H6A 108.44(4)
C4A C3A H6A 108.44(5)
H5A C3A H6A 107.5
C6A C4A C5A 110.36(10)
C6A C4A C3A 109.77(10)
C5A C4A C3A 110.83(9)
C6A C4A H7A 108.61(8)
C5A C4A H7A 108.61(6)
C3A C4A H7A 108.61(5)
C4A C5A H8A 109.47(7)
C4A C5A H9A 109.47(6)
H8A C5A H9A 109.5
C4A C5A H10A 109.47(6)
H8A C5A H10A 109.5
H9A C5A H10A 109.5
C4A C6A H11A 109.47(7)
C4A C6A H12A 109.47(8)
H11A C6A H12A 109.5
C4A C6A H13A 109.47(8)
H11A C6A H13A 109.5
H12A C6A H13A 109.5
O2B C1B O1B 125.51(7)
O2B C1B C2B 118.4(3)
O1B C1B C2B 116.1(3)
O2B C1B C2'B 117.3(3)
O1B C1B C2'B 117.0(4)
C2B N1B H3B 99.7(14)
C2B N1B H2B 108.7(17)
H3B N1B H2B 115.(2)
C2B N1B H1B 109.3(17)
H3B N1B H1B 110.(3)
H2B N1B H1B 112.(2)
N1B C2B C3B 108.9(4)
N1B C2B C1B 112.6(9)
C3B C2B C1B 110.7(5)
N1B C2B H4B 108.2(7)
C3B C2B H4B 108.2(4)
C1B C2B H4B 108.2(3)
C2B C3B C4B 113.4(3)
C2B C3B H5B 108.9(3)
C4B C3B H5B 108.89(10)
C2B C3B H6B 108.9(4)
C4B C3B H6B 108.89(12)
H5B C3B H6B 107.7
C5B C4B C3B 112.6(2)
C5B C4B H7B 109.08(14)
C3B C4B H7B 109.08(12)
C5B C4B H8B 109.08(14)
C3B C4B H8B 109.08(10)
H7B C4B H8B 107.8
C4B C5B C6B 111.8(3)
C4B C5B H9B 109.25(13)
C6B C5B H9B 109.2(4)
C4B C5B H10B 109.25(14)
C6B C5B H10B 109.2(3)
H9B C5B H10B 107.9
C5B C6B H11B 109.5(3)
C5B C6B H12B 109.5(3)
H11B C6B H12B 109.5
C5B C6B H13B 109.5(3)
H11B C6B H13B 109.5
H12B C6B H13B 109.5
C2'B N1'B H3B 118.8(16)
C2'B N1'B H2B 111.4(16)
H3B N1'B H2B 111.(2)
C2'B N1'B H1B 108.8(17)
H3B N1'B H1B 106.(2)
H2B N1'B H1B 99.(2)
N1'B C2'B C3'B 108.3(5)
N1'B C2'B C1B 104.4(9)
C3'B C2'B C1B 113.0(7)
N1'B C2'B H2'B 110.3(9)
C3'B C2'B H2'B 110.3(4)
C1B C2'B H2'B 110.3(4)
C4'B C3'B C2'B 114.0(3)
C4'B C3'B H5'B 108.7(2)
C2'B C3'B H5'B 108.7(5)
C4'B C3'B H6'B 108.75(12)
C2'B C3'B H6'B 108.7(4)
H5'B C3'B H6'B 107.6
C5'B C4'B C3'B 113.5(2)
C5'B C4'B H7'B 108.9(2)
C3'B C4'B H7'B 108.87(12)
C5'B C4'B H8'B 108.9(2)
C3'B C4'B H8'B 108.87(14)
H7'B C4'B H8'B 107.7
C4'B C5'B C6'B 113.1(4)
C4'B C5'B H9'B 109.0(2)
C6'B C5'B H9'B 109.0(4)
C4'B C5'B H10' 109.0(2)
C6'B C5'B H10' 109.0(4)
H9'B C5'B H10' 107.8
C5'B C6'B H11' 109.5(4)
C5'B C6'B H12' 109.5(4)
H11' C6'B H12' 109.5
C5'B C6'B H13' 109.5(4)
H11' C6'B H13' 109.5
H12' C6'B H13' 109.5

loop_
_geom_bond_atom_site_label_1
_geom_bond_atom_site_label_2
_geom_bond_site_symmetry_2
_geom_bond_distance
_geom_bond_publ_flag
O1A C1A . 1.2592(9) yes
O2A C1A . 1.2610(9) yes
N1A C2A . 1.4929(10) yes
N1A H1A . 0.82(2) ?
N1A H2A . 0.89(2) ?
N1A H3A . 0.91(2) ?
C1A C2A . 1.5392(10) yes
C2A C3A . 1.5333(13) yes
C2A H4A . 0.97(2) ?
C3A C4A . 1.5337(14) yes
C3A H5A . 1.008(12) ?
C3A H6A . 1.008(12) ?
C4A C5A . 1.534(2) yes
C4A C6A . 1.532(2) yes
C4A H7A . 1.02(2) ?
C5A H8A . 0.916(14) ?
C5A H9A . 0.916(14) ?
C5A H10A . 0.916(14) ?
C6A H11A . 0.98(2) ?
C6A H12A . 0.98(2) ?
C6A H13A . 0.98(2) ?
O1B C1B . 1.2604(10) yes
O2B C1B . 1.2587(10) yes
C1B C2B . 1.540(10) yes
C1B C2'B . 1.541(11) yes
N1B C2B . 1.495(5) yes
C2B C3B . 1.532(4) yes
C2B H4B . 1.04(3) ?
C3B C4B . 1.534(2) yes
C3B H5B . 0.96(2) ?
C3B H6B . 0.96(3) ?
C4B C5B . 1.520(3) yes
C4B H7B . 1.02(3) ?
C4B H8B . 1.02(3) ?
C5B C6B . 1.528(5) yes
C5B H9B . 1.00(3) ?
C5B H10B . 1.00(3) ?
C6B H11B . 0.99(4) ?
C6B H12B . 0.99(4) ?
C6B H13B . 0.99(4) ?
N1'B C2'B . 1.497(5) yes
C2'B C3'B . 1.541(5) yes
C2'B H2'B . 0.79(4) ?
C3'B C4'B . 1.535(3) yes
C3'B H5'B . 0.81(3) ?
C3'B H6'B . 0.81(3) ?
C4'B C5'B . 1.511(4) yes
C4'B H7'B . 0.99(3) ?
C4'B H8'B . 0.99(3) ?
C5'B C6'B . 1.529(5) yes
C5'B H9'B . 0.97(4) ?
C5'B H10' . 0.97(4) ?
C6'B H11' . 0.97(5) ?
C6'B H12' . 0.97(5) ?
C6'B H13' . 0.97(4) ?

loop_
_geom_torsion_atom_site_label_1
_geom_torsion_atom_site_label_2
_geom_torsion_atom_site_label_3
_geom_torsion_atom_site_label_4
_geom_torsion
_geom_torsion_publ_flag
O1A C1A C2A N1A -33.86(10) ?
O2A C1A C2A N1A 147.29(8) ?
O1A C1A C2A C3A 84.78(9) ?
O2A C1A C2A C3A -94.07(9) ?
N1A C2A C3A C4A -169.96(7) yes
C1A C2A C3A C4A 71.05(9) ?
C2A C3A C4A C5A 73.80(11) yes
C2A C3A C4A C6A -164.04(10) yes
O2B C1B C2B N1B -155.3(5) ?
O1B C1B C2B N1B 21.8(6) ?
C2'B C1B C2B N1B 120.(5) ?
O2B C1B C2B C3B 82.6(5) ?
O1B C1B C2B C3B -100.4(4) ?
C2'B C1B C2B C3B -2.(4) ?
N1B C2B C3B C4B 162.6(9) yes
C1B C2B C3B C4B -73.1(6) ?
C2B C3B C4B C5B -172.2(5) yes
C3B C4B C5B C6B 176.0(4) yes
O2B C1B C2'B N1'B -147.5(7) ?
O1B C1B C2'B N1'B 37.8(8) ?
C2B C1B C2'B N1'B -48.(4) ?
O2B C1B C2'B C3'B 94.9(6) ?
O1B C1B C2'B C3'B -79.7(5) ?
C2B C1B C2'B C3'B -165.(5) ?
N1'B C2'B C3'B C4'B 169.0(10) yes
C1B C2'B C3'B C4'B -75.8(7) ?
C2'B C3'B C4'B C5'B -75.5(6) yes
C3'B C4'B C5'B C6'B -171.9(5) yes
